data_7160150
loop_
_publ_author_name
'Samser, Shaikh'
'Biswal, Priyabrata'
'Mamidala, Ramesh'
'Meher, Sushanta Kumar'
'Venkatasubbaiah, Krishnan'

_publ_section_title
;
 Pyrazole based palladacycles for the synthesis of &#x3b2;-aminoketones by
 redox coupling of allyl alcohols and anilines.
;
_journal_issue 42
_journal_name_full 'Organic &amp; biomolecular chemistry'
_journal_page_first 8488
_journal_page_last 8492
_journal_paper_doi 10.1039/d4ob01232a
_journal_volume 22
_journal_year 2024
_chemical_formula_moiety 'C46 H26 Cl2 F12 N4 Pd2'
_chemical_formula_sum 'C46 H26 Cl2 F12 N4 Pd2'
_chemical_formula_weight 1146.41
_space_group_crystal_system trigonal
_space_group_IT_number 148
_space_group_name_Hall '-R 3'
_space_group_name_H-M_alt 'R -3 :H'
_atom_sites_solution_hydrogens geom
_atom_sites_solution_primary dual
_audit_creation_date 2018-12-13
_audit_creation_method
;
Olex2 1.2
(compiled 2016.02.19 svn.r3266 for OlexSys, GUI svn.r5155)
;
_audit_update_record
;
2024-07-24 deposited with the CCDC.	2024-09-20 downloaded from the CCDC.
;
_cell_angle_alpha 90
_cell_angle_beta 90
_cell_angle_gamma 120
_cell_formula_units_Z 9
_cell_length_a 27.7832(6)
_cell_length_b 27.7832(6)
_cell_length_c 15.2098(4)
_cell_measurement_reflns_used 9380
_cell_measurement_temperature 107(10)
_cell_measurement_theta_max 75.0460
_cell_measurement_theta_min 3.4070
_cell_volume 10167.6(4)
_computing_cell_refinement 'CrysAlisPro 1.171.39.46b (Rigaku OD, 2018)'
_computing_data_collection 'CrysAlisPro 1.171.39.46b (Rigaku OD, 2018)'
_computing_data_reduction 'CrysAlisPro 1.171.39.46b (Rigaku OD, 2018)'
_computing_molecular_graphics 'Olex2 (Dolomanov et al., 2009)'
_computing_publication_material 'Olex2 (Dolomanov et al., 2009)'
_computing_structure_refinement 'ShelXL (Sheldrick, 2015)'
_computing_structure_solution 'ShelXT (Sheldrick, 2015)'
_diffrn_ambient_environment N~2~
_diffrn_ambient_temperature 107(10)
_diffrn_detector 'CCD plate'
_diffrn_detector_type 'Pilatus 200K'
_diffrn_measured_fraction_theta_full 0.980
_diffrn_measured_fraction_theta_max 0.980
_diffrn_measurement_details
;
List of Runs (angles in degrees, time in seconds):

  # Type    Start    End  Width  t~exp~   \w     \q     \k     \f   Frames
#--------------------------------------------------------------------------
  1  \w    -78.00  14.00   0.50    0.50    --  -38.50 106.00-149.00  184
  2  \w      8.00  89.00   0.50    0.50    --   49.06-106.00 110.00  162
  3  \w    101.00 171.00   0.50    2.00    --  102.63 106.00-149.00  140
  4  \w     34.00 112.00   0.50    2.00    --  102.63-106.00 110.00  156
  5  \w    -42.00  28.00   0.50    0.50    --  -38.50  37.00   0.00  140
  6  \w    -17.00  52.00   0.50    0.50    --   49.06 -37.00-120.00  138
  7  \w     40.00 116.00   0.50    2.00    --  102.63 -61.00-180.00  152
  8  \w     94.00 159.00   0.50    2.00    --  102.63 125.00 -60.00  130
  9  \w    139.00 165.00   0.50    2.00    --  102.63  45.00-150.00   52
 10  \w     37.00 106.00   0.50    2.00    --  102.63 -30.00-180.00  138
 11  \w     35.00  94.00   0.50    2.00    --  102.63 -15.00 150.00  118
;
_diffrn_measurement_device 'four-circle diffractometer'
_diffrn_measurement_device_type 'SuperNova, Dual, Cu at home/near, Pilatus 200K'
_diffrn_measurement_method '\w scans'
_diffrn_orient_matrix_type 'CrysAlisPro convention (1999,Acta A55,543-557)'
_diffrn_orient_matrix_UB_11 0.0584999000
_diffrn_orient_matrix_UB_12 0.0449692000
_diffrn_orient_matrix_UB_13 -0.0294927000
_diffrn_orient_matrix_UB_21 -0.0207833000
_diffrn_orient_matrix_UB_22 0.0417548000
_diffrn_orient_matrix_UB_23 -0.0104639000
_diffrn_orient_matrix_UB_31 0.0156503000
_diffrn_orient_matrix_UB_32 0.0181723000
_diffrn_orient_matrix_UB_33 0.0963823000
_diffrn_radiation_monochromator mirror
_diffrn_radiation_probe x-ray
_diffrn_radiation_type CuK\a
_diffrn_radiation_wavelength 1.54184
_diffrn_reflns_av_R_equivalents 0.1140
_diffrn_reflns_av_unetI/netI 0.0687
_diffrn_reflns_Laue_measured_fraction_full 0.980
_diffrn_reflns_Laue_measured_fraction_max 0.980
_diffrn_reflns_limit_h_max 30
_diffrn_reflns_limit_h_min -31
_diffrn_reflns_limit_k_max 34
_diffrn_reflns_limit_k_min -33
_diffrn_reflns_limit_l_max 18
_diffrn_reflns_limit_l_min -10
_diffrn_reflns_number 14690
_diffrn_reflns_point_group_measured_fraction_full 0.980
_diffrn_reflns_point_group_measured_fraction_max 0.980
_diffrn_reflns_theta_full 66.581
_diffrn_reflns_theta_max 66.581
_diffrn_reflns_theta_min 3.438
_diffrn_source 'micro-focus sealed X-ray tube'
_diffrn_source_type 'SuperNova (Cu) X-ray Source'
_exptl_absorpt_coefficient_mu 8.294
_exptl_absorpt_correction_T_max 1.00000
_exptl_absorpt_correction_T_min 0.25326
_exptl_absorpt_correction_type multi-scan
_exptl_absorpt_process_details
;
CrysAlisPro 1.171.39.46b (Rigaku Oxford Diffraction, 2018)
Empirical absorption correction using spherical harmonics,
 implemented in SCALE3 ABSPACK scaling algorithm.
;
_exptl_crystal_colour yellow
_exptl_crystal_colour_primary yellow
_exptl_crystal_density_diffrn 1.685
_exptl_crystal_description needle
_exptl_crystal_F_000 5076
_exptl_crystal_size_max 0.17
_exptl_crystal_size_mid 0.13
_exptl_crystal_size_min 0.12
_refine_diff_density_max 2.958
_refine_diff_density_min -2.706
_refine_diff_density_rms 0.274
_refine_ls_extinction_method none
_refine_ls_goodness_of_fit_ref 1.338
_refine_ls_hydrogen_treatment constr
_refine_ls_matrix_type full
_refine_ls_number_parameters 325
_refine_ls_number_reflns 3906
_refine_ls_number_restraints 69
_refine_ls_restrained_S_all 1.349
_refine_ls_R_factor_all 0.1038
_refine_ls_R_factor_gt 0.1006
_refine_ls_shift/su_max 0.002
_refine_ls_shift/su_mean 0.000
_refine_ls_structure_factor_coef Fsqd
_refine_ls_weighting_details 'w=1/[\s^2^(Fo^2^)+(0.2000P)^2^] where P=(Fo^2^+2Fc^2^)/3'
_refine_ls_weighting_scheme calc
_refine_ls_wR_factor_gt 0.2893
_refine_ls_wR_factor_ref 0.2945
_reflns_Friedel_coverage 0.000
_reflns_number_gt 3602
_reflns_number_total 3906
_reflns_threshold_expression 'I > 2\s(I)'
_cod_data_source_file d4ob01232a2.cif
_cod_data_source_block kv-sam-35-cl-pd
_cod_depositor_comments 'Adding full bibliography for 7160150--7160151.cif.'
_cod_original_cell_volume 10167.6(5)
_cod_original_sg_symbol_H-M 'R -3'
_cod_database_code 7160150
_chemical_oxdiff_formula 'C30 H26 N4 Pd2 Cl2 F12'
_shelx_space_group_comment
;
The symmetry employed for this shelxl refinement is uniquely defined
by the following loop, which should always be used as a source of
symmetry information in preference to the above space-group names.
They are only intended as comments.
;
_diffrn_oxdiff_ac3_digest_frames
;
01b5def9435e792714acf64aa2459d979d0162605e5
;
_reflns_odcompleteness_completeness 97.99
_reflns_odcompleteness_iscentric 1
_reflns_odcompleteness_theta 66.97
_olex2_refinement_description
;
1. Fixed Uiso
 At 1.2 times of:
  All C(H) groups
2. Restrained distances
 C22-F6
 1.34 with sigma of 0.002
 C22-F5A
 1.34 with sigma of 0.002
 C22-F5
 1.34 with sigma of 0.002
 C22-F4
 1.34 with sigma of 0.002
 C22-F4A
 1.34 with sigma of 0.002
 C22-F6A
 1.34 with sigma of 0.002
3. Rigid body (RIGU) restrains
 F4, F5, F5A, F6, F6A, F4A, C22
 with sigma for 1-2 distances of 0.004 and sigma for 1-3 distances of 0.004
 F4A, F4, F5, F5A, F6, F6A
 with sigma for 1-2 distances of 0.004 and sigma for 1-3 distances of 0.004
4. Others
 Fixed Sof: F6(0.5) F6A(0.5) F4(0.5) F4A(0.5) F5(0.5) F5A(0.5)
5.a Aromatic/amide H refined with riding coordinates:
 C2(H2), C12(H12), C5(H5), C17(H17), C13(H13), C1AA(H1AA), C19(H19), C6(H6),
 C7(H7), C9(H9), C14(H14), C8(H8), C15(H15)
;
_shelx_shelxl_version_number 2016/4
_olex2_submission_special_instructions 'No special instructions were received'
_oxdiff_exptl_absorpt_empirical_details
;
Empirical correction (ABSPACK) includes:
- Absorption correction using spherical harmonics
- Frame scaling
;
_oxdiff_exptl_absorpt_empirical_full_max 5.108
_oxdiff_exptl_absorpt_empirical_full_min 0.114

loop_
_space_group_symop_operation_xyz
'x, y, z'
'-y, x-y, z'
'-x+y, -x, z'
'x+2/3, y+1/3, z+1/3'
'-y+2/3, x-y+1/3, z+1/3'
'-x+y+2/3, -x+1/3, z+1/3'
'x+1/3, y+2/3, z+2/3'
'-y+1/3, x-y+2/3, z+2/3'
'-x+y+1/3, -x+2/3, z+2/3'
'-x, -y, -z'
'y, -x+y, -z'
'x-y, x, -z'
'-x+2/3, -y+1/3, -z+1/3'
'y+2/3, -x+y+1/3, -z+1/3'
'x-y+2/3, x+1/3, -z+1/3'
'-x+1/3, -y+2/3, -z+2/3'
'y+1/3, -x+y+2/3, -z+2/3'
'x-y+1/3, x+2/3, -z+2/3'

loop_
_atom_site_label
_atom_site_type_symbol
_atom_site_fract_x
_atom_site_fract_y
_atom_site_fract_z
_atom_site_U_iso_or_equiv
_atom_site_adp_type
_atom_site_occupancy
_atom_site_site_symmetry_order
_atom_site_calc_flag
_atom_site_refinement_flags_posn
_atom_site_refinement_flags_adp
_atom_site_refinement_flags_occupancy
_atom_site_disorder_assembly
_atom_site_disorder_group
Pd1 Pd 0.51781(2) 0.55611(2) 0.57240(3) 0.0210(4) Uani 1 1 d . . . . .
Cl1 Cl 0.45942(6) 0.51773(7) 0.45202(11) 0.0244(5) Uani 1 1 d . . . . .
N2 N 0.5643(3) 0.5941(3) 0.6813(4) 0.0265(13) Uani 1 1 d . . . . .
N1 N 0.6054(2) 0.5933(2) 0.7294(4) 0.0249(13) Uani 1 1 d . . . . .
C2 C 0.6012(3) 0.6667(3) 0.7761(5) 0.0260(15) Uani 1 1 d . . . . .
H2 H 0.607610 0.698509 0.806179 0.031 Uiso 1 1 calc R . . . .
C11 C 0.4987(3) 0.6156(3) 0.5871(5) 0.0235(15) Uani 1 1 d . . . . .
F1 F 0.7787(3) 0.6245(3) 0.5847(6) 0.083(2) Uani 1 1 d . . . . .
C1 C 0.5612(3) 0.6382(3) 0.7098(5) 0.0237(14) Uani 1 1 d . . . . .
C12 C 0.4657(3) 0.6271(3) 0.5326(5) 0.0279(16) Uani 1 1 d . . . . .
H12 H 0.449260 0.605304 0.483073 0.033 Uiso 1 1 calc R . . . .
C5 C 0.7261(3) 0.6968(3) 0.8280(5) 0.0290(16) Uani 1 1 d . . . . .
H5 H 0.727658 0.722443 0.787200 0.035 Uiso 1 1 calc R . . . .
C17 C 0.6778(3) 0.5797(3) 0.6675(5) 0.0330(17) Uani 1 1 d . . . . .
H17 H 0.695451 0.616469 0.648575 0.040 Uiso 1 1 calc R . . . .
C3 C 0.6285(3) 0.6376(3) 0.7868(5) 0.0290(16) Uani 1 1 d . . . . .
C13 C 0.4571(3) 0.6715(3) 0.5519(5) 0.0313(17) Uani 1 1 d . . . . .
H13 H 0.435914 0.679604 0.513820 0.038 Uiso 1 1 calc R . . . .
C1AA C 0.5990(3) 0.5023(3) 0.7368(5) 0.0294(16) Uani 1 1 d . . . . .
H1AA H 0.564701 0.487267 0.764635 0.035 Uiso 1 1 calc R . . . .
C20 C 0.6235(4) 0.4701(3) 0.7200(6) 0.0369(19) Uani 1 1 d . . . . .
C16 C 0.6273(3) 0.5575(3) 0.7107(4) 0.0238(15) Uani 1 1 d . . . . .
C10 C 0.5229(3) 0.6494(3) 0.6621(5) 0.0263(15) Uani 1 1 d . . . . .
C4 C 0.6765(3) 0.6473(3) 0.8426(5) 0.0285(16) Uani 1 1 d . . . . .
C19 C 0.6741(4) 0.4925(4) 0.6779(6) 0.044(2) Uani 1 1 d . . . . .
H19 H 0.689668 0.470322 0.666727 0.053 Uiso 1 1 calc R . . . .
C6 C 0.7735(4) 0.7073(4) 0.8753(6) 0.0392(19) Uani 1 1 d . . . . .
H6 H 0.806826 0.740165 0.865743 0.047 Uiso 1 1 calc R . . . .
C7 C 0.7714(4) 0.6690(4) 0.9367(6) 0.043(2) Uani 1 1 d . . . . .
H7 H 0.802879 0.676309 0.968609 0.052 Uiso 1 1 calc R . . . .
C9 C 0.6744(4) 0.6085(3) 0.9025(5) 0.0358(18) Uani 1 1 d . . . . .
H9 H 0.641439 0.575102 0.910935 0.043 Uiso 1 1 calc R . . . .
C14 C 0.4791(3) 0.7032(3) 0.6256(5) 0.0295(16) Uani 1 1 d . . . . .
H14 H 0.471601 0.731487 0.638515 0.035 Uiso 1 1 calc R . . . .
C8 C 0.7216(4) 0.6199(4) 0.9496(6) 0.041(2) Uani 1 1 d . . . . .
H8 H 0.719866 0.594165 0.990435 0.050 Uiso 1 1 calc R . . . .
F2 F 0.7552(4) 0.5472(4) 0.5331(7) 0.109(3) Uani 1 1 d . . . . .
C15 C 0.5128(3) 0.6929(3) 0.6815(5) 0.0280(15) Uani 1 1 d . . . . .
H15 H 0.528502 0.714797 0.731119 0.034 Uiso 1 1 calc R . . . .
C18 C 0.7020(3) 0.5476(4) 0.6522(5) 0.0355(18) Uani 1 1 d . . . . .
F3 F 0.7938(3) 0.5688(6) 0.6579(7) 0.138(5) Uani 1 1 d . . . . .
C22 C 0.5941(3) 0.4109(3) 0.7482(5) 0.0495(19) Uani 1 1 d D U . . .
C21 C 0.7590(5) 0.5724(5) 0.6101(9) 0.063(3) Uani 1 1 d . . . . .
F6 F 0.6026(10) 0.3782(7) 0.6933(11) 0.102(5) Uani 0.5 1 d D U P . .
F6A F 0.5587(6) 0.3759(4) 0.6880(8) 0.075(3) Uani 0.5 1 d D U P . .
F4 F 0.5616(7) 0.4001(7) 0.8190(9) 0.086(4) Uani 0.5 1 d D U P . .
F4A F 0.5408(4) 0.3900(6) 0.7717(13) 0.081(4) Uani 0.5 1 d D U P . .
F5 F 0.6124(7) 0.4049(6) 0.8266(8) 0.083(4) Uani 0.5 1 d D U P . .
F5A F 0.6277(5) 0.3897(5) 0.7578(14) 0.083(4) Uani 0.5 1 d D U P . .

loop_
_atom_site_aniso_label
_atom_site_aniso_U_11
_atom_site_aniso_U_22
_atom_site_aniso_U_33
_atom_site_aniso_U_23
_atom_site_aniso_U_13
_atom_site_aniso_U_12
Pd1 0.0151(4) 0.0135(4) 0.0330(5) -0.00067(16) -0.00037(17) 0.0061(2)
Cl1 0.0206(8) 0.0182(8) 0.0349(9) -0.0036(6) -0.0033(6) 0.0102(7)
N2 0.023(3) 0.023(3) 0.037(3) 0.003(2) 0.003(2) 0.014(3)
N1 0.022(3) 0.021(3) 0.033(3) -0.007(2) -0.003(2) 0.011(2)
C2 0.023(4) 0.017(3) 0.038(4) -0.010(3) -0.004(3) 0.010(3)
C11 0.021(3) 0.008(3) 0.041(4) 0.004(3) 0.000(3) 0.007(3)
F1 0.048(4) 0.071(5) 0.119(7) 0.006(4) 0.030(4) 0.022(3)
C1 0.020(3) 0.015(3) 0.036(4) 0.000(3) -0.001(3) 0.009(3)
C12 0.021(3) 0.021(3) 0.041(4) -0.005(3) -0.006(3) 0.010(3)
C5 0.023(4) 0.024(4) 0.043(4) -0.005(3) -0.007(3) 0.014(3)
C17 0.031(4) 0.029(4) 0.043(4) -0.005(3) 0.000(3) 0.017(4)
C3 0.020(4) 0.031(4) 0.035(4) 0.002(3) 0.006(3) 0.012(3)
C13 0.025(4) 0.023(4) 0.051(4) 0.004(3) -0.005(3) 0.016(3)
C1AA 0.026(4) 0.025(4) 0.036(4) 0.000(3) -0.007(3) 0.012(3)
C20 0.039(5) 0.027(4) 0.047(5) -0.009(3) -0.020(4) 0.019(4)
C16 0.023(4) 0.024(4) 0.027(3) -0.006(3) -0.012(3) 0.014(3)
C10 0.021(4) 0.016(3) 0.040(4) -0.001(3) 0.003(3) 0.008(3)
C4 0.032(4) 0.027(4) 0.037(4) -0.014(3) -0.011(3) 0.023(3)
C19 0.044(5) 0.040(5) 0.064(6) -0.021(4) -0.024(4) 0.033(4)
C6 0.029(4) 0.038(5) 0.054(5) -0.019(4) -0.016(4) 0.019(4)
C7 0.041(5) 0.052(5) 0.054(5) -0.017(4) -0.017(4) 0.036(4)
C9 0.035(4) 0.031(4) 0.045(4) -0.011(3) -0.014(3) 0.019(4)
C14 0.029(4) 0.014(3) 0.041(4) -0.003(3) 0.000(3) 0.008(3)
C8 0.047(5) 0.054(5) 0.043(4) -0.006(4) -0.008(4) 0.040(5)
F2 0.081(6) 0.090(6) 0.133(7) -0.036(5) 0.042(5) 0.027(5)
C15 0.022(4) 0.020(3) 0.043(4) -0.002(3) 0.004(3) 0.011(3)
C18 0.032(4) 0.041(5) 0.041(4) -0.012(4) -0.005(3) 0.024(4)
F3 0.043(4) 0.230(13) 0.157(8) 0.097(9) 0.028(5) 0.080(6)
C22 0.054(5) 0.026(4) 0.070(5) 0.002(3) -0.012(4) 0.021(4)
C21 0.045(6) 0.055(6) 0.102(8) -0.007(6) 0.021(6) 0.033(5)
F6 0.148(13) 0.064(10) 0.123(9) -0.018(8) -0.008(8) 0.075(11)
F6A 0.090(8) 0.012(4) 0.093(7) 0.006(5) -0.045(6) 0.004(5)
F4 0.086(9) 0.056(9) 0.104(8) 0.016(7) 0.013(6) 0.027(9)
F4A 0.059(6) 0.034(7) 0.145(9) 0.015(8) -0.014(6) 0.020(6)
F5 0.072(7) 0.051(8) 0.090(6) 0.025(6) -0.031(6) 0.004(6)
F5A 0.055(7) 0.041(7) 0.153(10) 0.026(8) -0.008(7) 0.025(6)

loop_
_atom_type_symbol
_atom_type_description
_atom_type_scat_dispersion_real
_atom_type_scat_dispersion_imag
_atom_type_scat_source
C C 0.0181 0.0091 'International Tables Vol C Tables 4.2.6.8 and 6.1.1.4'
H H 0.0000 0.0000 'International Tables Vol C Tables 4.2.6.8 and 6.1.1.4'
Cl Cl 0.3639 0.7018 'International Tables Vol C Tables 4.2.6.8 and 6.1.1.4'
F F 0.0727 0.0534 'International Tables Vol C Tables 4.2.6.8 and 6.1.1.4'
N N 0.0311 0.0180 'International Tables Vol C Tables 4.2.6.8 and 6.1.1.4'
Pd Pd 0.1215 3.9337 'International Tables Vol C Tables 4.2.6.8 and 6.1.1.4'

loop_
_geom_angle_atom_site_label_1
_geom_angle_atom_site_label_2
_geom_angle_atom_site_label_3
_geom_angle
_geom_angle_site_symmetry_1
_geom_angle_site_symmetry_3
_geom_angle_publ_flag
Cl1 Pd1 Cl1 84.82(6) . 10_666 ?
N2 Pd1 Cl1 101.18(17) . 10_666 ?
N2 Pd1 Cl1 173.71(17) . . ?
C11 Pd1 Cl1 177.7(2) . 10_666 ?
C11 Pd1 Cl1 93.1(2) . . ?
C11 Pd1 N2 80.9(3) . . ?
Pd1 Cl1 Pd1 95.18(6) . 10_666 ?
N1 N2 Pd1 138.2(5) . . ?
C1 N2 Pd1 115.0(5) . . ?
C1 N2 N1 106.0(6) . . ?
N2 N1 C3 110.3(6) . . ?
N2 N1 C16 123.6(5) . . ?
C3 N1 C16 125.1(6) . . ?
C1 C2 H2 127.3 . . ?
C3 C2 H2 127.3 . . ?
C3 C2 C1 105.5(6) . . ?
C12 C11 Pd1 127.4(5) . . ?
C12 C11 C10 118.6(6) . . ?
C10 C11 Pd1 113.9(5) . . ?
N2 C1 C2 110.6(6) . . ?
N2 C1 C10 115.0(6) . . ?
C2 C1 C10 134.1(7) . . ?
C11 C12 H12 120.0 . . ?
C11 C12 C13 120.1(7) . . ?
C13 C12 H12 120.0 . . ?
C4 C5 H5 120.4 . . ?
C4 C5 C6 119.2(8) . . ?
C6 C5 H5 120.4 . . ?
C16 C17 H17 119.8 . . ?
C18 C17 H17 119.8 . . ?
C18 C17 C16 120.3(8) . . ?
N1 C3 C4 120.0(7) . . ?
C2 C3 N1 107.7(6) . . ?
C2 C3 C4 132.3(7) . . ?
C12 C13 H13 119.3 . . ?
C14 C13 C12 121.4(7) . . ?
C14 C13 H13 119.3 . . ?
C20 C1AA H1AA 121.0 . . ?
C16 C1AA H1AA 121.0 . . ?
C16 C1AA C20 118.0(8) . . ?
C1AA C20 C22 118.9(8) . . ?
C19 C20 C1AA 120.7(8) . . ?
C19 C20 C22 120.4(8) . . ?
C17 C16 N1 118.3(7) . . ?
C17 C16 C1AA 121.1(7) . . ?
C1AA C16 N1 120.6(7) . . ?
C11 C10 C1 114.9(6) . . ?
C15 C10 C11 120.5(7) . . ?
C15 C10 C1 124.5(7) . . ?
C5 C4 C3 116.2(7) . . ?
C9 C4 C5 120.5(7) . . ?
C9 C4 C3 123.1(7) . . ?
C20 C19 H19 119.6 . . ?
C20 C19 C18 120.8(8) . . ?
C18 C19 H19 119.6 . . ?
C5 C6 H6 119.7 . . ?
C7 C6 C5 120.6(8) . . ?
C7 C6 H6 119.7 . . ?
C6 C7 H7 120.5 . . ?
C8 C7 C6 119.1(8) . . ?
C8 C7 H7 120.5 . . ?
C4 C9 H9 120.2 . . ?
C8 C9 C4 119.5(8) . . ?
C8 C9 H9 120.2 . . ?
C13 C14 H14 120.1 . . ?
C13 C14 C15 119.9(7) . . ?
C15 C14 H14 120.1 . . ?
C7 C8 H8 119.5 . . ?
C9 C8 C7 121.1(8) . . ?
C9 C8 H8 119.5 . . ?
C10 C15 H15 120.3 . . ?
C14 C15 C10 119.5(7) . . ?
C14 C15 H15 120.3 . . ?
C17 C18 C19 118.9(8) . . ?
C17 C18 C21 121.0(8) . . ?
C19 C18 C21 120.1(8) . . ?
F6 C22 C20 112.7(10) . . ?
F6 C22 F4 132.5(14) . . ?
F6A C22 C20 113.9(7) . . ?
F6A C22 F6 52.8(11) . . ?
F6A C22 F4 102.6(13) . . ?
F6A C22 F4A 67.5(12) . . ?
F6A C22 F5 134.7(10) . . ?
F6A C22 F5A 100.0(11) . . ?
F4 C22 C20 114.6(10) . . ?
F4A C22 C20 115.7(9) . . ?
F4A C22 F6 113.8(14) . . ?
F4A C22 F4 38.1(9) . . ?
F4A C22 F5 96.5(11) . . ?
F4A C22 F5A 129.9(11) . . ?
F5 C22 C20 111.2(8) . . ?
F5 C22 F6 105.2(13) . . ?
F5 C22 F4 60.7(12) . . ?
F5A C22 C20 113.6(8) . . ?
F5A C22 F6 51.0(11) . . ?
F5A C22 F4 110.7(13) . . ?
F5A C22 F5 57.0(11) . . ?
F1 C21 F2 101.4(10) . . ?
F1 C21 C18 112.6(8) . . ?
F2 C21 C18 109.8(10) . . ?
F3 C21 F1 110.1(11) . . ?
F3 C21 F2 109.3(11) . . ?
F3 C21 C18 113.1(11) . . ?
F6A F6 C22 63.6(6) . . ?
F5A F6 C22 64.5(6) . . ?
F5A F6 F6A 122.3(11) . . ?
C22 F6A F4A 56.2(6) . . ?
F6 F6A C22 63.6(6) . . ?
F6 F6A F4A 113.3(9) . . ?
C22 F4 F5 59.6(6) . . ?
F4A F4 C22 70.9(5) . . ?
F4A F4 F5 125.9(12) . . ?
C22 F4A F6A 56.2(6) . . ?
F4 F4A C22 71.0(5) . . ?
F4 F4A F6A 122.4(11) . . ?
C22 F5 F4 59.7(6) . . ?
F5A F5 C22 61.5(6) . . ?
F5A F5 F4 113.7(9) . . ?
F6 F5A C22 64.5(6) . . ?
F6 F5A F5 122.2(10) . . ?
F5 F5A C22 61.5(6) . . ?

loop_
_geom_bond_atom_site_label_1
_geom_bond_atom_site_label_2
_geom_bond_distance
_geom_bond_site_symmetry_2
_geom_bond_publ_flag
Pd1 Cl1 2.4585(16) 10_666 ?
Pd1 Cl1 2.3219(16) . ?
Pd1 N2 2.039(6) . ?
Pd1 C11 1.985(7) . ?
Cl1 Pd1 2.4584(16) 10_666 ?
N2 N1 1.366(9) . ?
N2 C1 1.343(9) . ?
N1 C3 1.376(10) . ?
N1 C16 1.431(9) . ?
C2 H2 0.9300 . ?
C2 C1 1.414(10) . ?
C2 C3 1.367(10) . ?
C11 C12 1.387(10) . ?
C11 C10 1.416(10) . ?
F1 C21 1.325(14) . ?
C1 C10 1.444(10) . ?
C12 H12 0.9300 . ?
C12 C13 1.401(10) . ?
C5 H5 0.9300 . ?
C5 C4 1.395(11) . ?
C5 C6 1.397(11) . ?
C17 H17 0.9300 . ?
C17 C16 1.384(11) . ?
C17 C18 1.379(11) . ?
C3 C4 1.488(10) . ?
C13 H13 0.9300 . ?
C13 C14 1.366(11) . ?
C1AA H1AA 0.9300 . ?
C1AA C20 1.392(11) . ?
C1AA C16 1.386(11) . ?
C20 C19 1.377(14) . ?
C20 C22 1.488(11) . ?
C10 C15 1.404(10) . ?
C4 C9 1.389(12) . ?
C19 H19 0.9300 . ?
C19 C18 1.382(13) . ?
C6 H6 0.9300 . ?
C6 C7 1.394(13) . ?
C7 H7 0.9300 . ?
C7 C8 1.389(14) . ?
C9 H9 0.9300 . ?
C9 C8 1.384(12) . ?
C14 H14 0.9300 . ?
C14 C15 1.396(11) . ?
C8 H8 0.9300 . ?
F2 C21 1.340(14) . ?
C15 H15 0.9300 . ?
C18 C21 1.519(13) . ?
F3 C21 1.251(15) . ?
C22 F6 1.340(2) . ?
C22 F6A 1.339(2) . ?
C22 F4 1.340(2) . ?
C22 F4A 1.339(2) . ?
C22 F5 1.340(2) . ?
C22 F5A 1.340(2) . ?
F6 F6A 1.19(2) . ?
F6 F5A 1.15(2) . ?
F6A F4A 1.49(2) . ?
F4 F4A 0.88(2) . ?
F4 F5 1.36(2) . ?
F5 F5A 1.28(2) . ?

loop_
_smtbx_masks_void_nr
_smtbx_masks_void_average_x
_smtbx_masks_void_average_y
_smtbx_masks_void_average_z
_smtbx_masks_void_volume
_smtbx_masks_void_count_electrons
_smtbx_masks_void_content
1 0.000 0.000 0.000 211.9 9.5 ?
2 0.333 0.667 0.667 211.9 9.5 ?
3 0.667 0.333 0.333 211.9 9.5 ?
